data_2224189
loop_
_publ_author_name
'Bunker, Kevin D.'
'Nukui, Seiji'
'Rheingold, Arnold L.'
'DiPasquale, Antonio'
'Yanovsky, Alex'

_publ_section_title
;
 4-Chloro-7-hydroxy-6-methyl-1,7-naphthyridin-8(7<i>H</i>)-one
;
_journal_coeditor_code DN2516
_journal_issue 12
_journal_name_full 'Acta Crystallographica Section E'
_journal_page_first o3259
_journal_paper_doi 10.1107/S1600536809050429
_journal_volume 65
_journal_year 2009
_chemical_formula_iupac 'C9 H7 Cl N2 O2'
_chemical_formula_moiety 'C9 H7 Cl N2 O2'
_chemical_formula_sum 'C9 H7 Cl N2 O2'
_chemical_formula_weight 210.62
_chemical_name_systematic
;
4-Chloro-7-hydroxy-6-methyl-1,7-naphthyridin-8(7<i>H</i>)-one
;
_space_group_IT_number 14
_symmetry_cell_setting monoclinic
_symmetry_space_group_name_Hall '-P 2ybc'
_symmetry_space_group_name_H-M 'P 1 21/c 1'
_atom_sites_solution_hydrogens geom
_atom_sites_solution_primary direct
_atom_sites_solution_secondary difmap
_audit_creation_method SHELXL-97
_cell_angle_alpha 90.00
_cell_angle_beta 107.663(3)
_cell_angle_gamma 90.00
_cell_formula_units_Z 8
_cell_length_a 9.3983(4)
_cell_length_b 13.8786(5)
_cell_length_c 13.5643(5)
_cell_measurement_reflns_used 4820
_cell_measurement_temperature 100(2)
_cell_measurement_theta_max 67.9
_cell_measurement_theta_min 4.7
_cell_volume 1685.86(12)
_computing_cell_refinement 'SAINT (Bruker, 2007)'
_computing_data_collection 'APEX2 (Bruker, 2007)'
_computing_data_reduction 'SAINT (Bruker, 2007)'
_computing_molecular_graphics 'SHELXTL (Sheldrick, 2008)'
_computing_publication_material 'SHELXTL (Sheldrick, 2008)'
_computing_structure_refinement 'SHELXL97 (Sheldrick, 2008)'
_computing_structure_solution 'SHELXS97 (Sheldrick, 2008)'
_diffrn_ambient_temperature 100(2)
_diffrn_measured_fraction_theta_full 0.994
_diffrn_measured_fraction_theta_max 0.994
_diffrn_measurement_device_type 'Bruker APEXII CCD area-detector'
_diffrn_measurement_method 'phi and omega scans'
_diffrn_radiation_monochromator graphite
_diffrn_radiation_source 'fine-focus sealed tube'
_diffrn_radiation_type CuK\a
_diffrn_radiation_wavelength 1.54178
_diffrn_reflns_av_R_equivalents 0.032
_diffrn_reflns_av_sigmaI/netI 0.028
_diffrn_reflns_limit_h_max 11
_diffrn_reflns_limit_h_min -11
_diffrn_reflns_limit_k_max 16
_diffrn_reflns_limit_k_min -13
_diffrn_reflns_limit_l_max 16
_diffrn_reflns_limit_l_min -16
_diffrn_reflns_number 12070
_diffrn_reflns_theta_full 68.07
_diffrn_reflns_theta_max 68.1
_diffrn_reflns_theta_min 4.7
_exptl_absorpt_coefficient_mu 3.800
_exptl_absorpt_correction_T_max 0.751
_exptl_absorpt_correction_T_min 0.618
_exptl_absorpt_correction_type multi-scan
_exptl_absorpt_process_details '(SADABS; Bruker, 2001)'
_exptl_crystal_colour 'light yellow'
_exptl_crystal_density_diffrn 1.660
_exptl_crystal_density_method 'not measured'
_exptl_crystal_description block
_exptl_crystal_F_000 864
_exptl_crystal_size_max 0.14
_exptl_crystal_size_mid 0.12
_exptl_crystal_size_min 0.08
_refine_diff_density_max 0.503
_refine_diff_density_min -0.413
_refine_ls_extinction_method none
_refine_ls_goodness_of_fit_ref 1.049
_refine_ls_hydrogen_treatment constr
_refine_ls_matrix_type full
_refine_ls_number_parameters 255
_refine_ls_number_reflns 3061
_refine_ls_number_restraints 0
_refine_ls_restrained_S_all 1.049
_refine_ls_R_factor_all 0.0552
_refine_ls_R_factor_gt 0.0418
_refine_ls_shift/su_max 0.000
_refine_ls_shift/su_mean 0.000
_refine_ls_structure_factor_coef Fsqd
_refine_ls_weighting_details 'calc w=1/[\s^2^(Fo^2^)+(0.0643P)^2^+0.6521P] where P=(Fo^2^+2Fc^2^)/3'
_refine_ls_weighting_scheme calc
_refine_ls_wR_factor_gt 0.1064
_refine_ls_wR_factor_ref 0.1153
_reflns_number_gt 2420
_reflns_number_total 3061
_reflns_threshold_expression I>2\s(I)
_cod_data_source_file dn2516.cif
_cod_data_source_block I
_cod_depositor_comments
;
The following automatic conversions were performed:
'_symmetry_cell_setting' value 'Monoclinic' changed to 'monoclinic'
according to '/home/saulius/struct/CIF-dictionaries/cif_core.dic'
dictionary named 'cif_core.dic' version 2.4.1 from 2010-06-29.

Automatic conversion script
Id: cif_fix_enum 1527 2010-12-29 10:47:43Z saulius 

The following automatic conversions were performed:

'_symmetry_cell_setting' value 'Monoclinic' changed to 'monoclinic'
according to /home/saulius/struct/CIF-dictionaries/cif_core.dic
dictionary named 'cif_core.dic' version 2.4.1 from 2010-06-29.

Automatic conversion script
Id: cif_fix_values 1715 2011-07-08 13:25:40Z adriana 
;
_cod_original_cell_volume 1685.86(11)
_cod_original_sg_symbol_H-M 'P 21/c'
_cod_database_code 2224189
_cod_database_fobs_code 2224189

loop_
_symmetry_equiv_pos_as_xyz
'x, y, z'
'-x, y+1/2, -z+1/2'
'-x, -y, -z'
'x, -y-1/2, z-1/2'

loop_
_atom_site_type_symbol
_atom_site_label
_atom_site_fract_x
_atom_site_fract_y
_atom_site_fract_z
_atom_site_U_iso_or_equiv
_atom_site_adp_type
_atom_site_calc_flag
_atom_site_refinement_flags
_atom_site_occupancy
_atom_site_disorder_assembly
_atom_site_disorder_group
Cl Cl11 -0.07931(6) 0.29765(4) 0.57976(4) 0.02505(17) Uani d . 1 . .
O O11 0.62329(17) 0.16036(11) 0.68417(13) 0.0229(4) Uani d . 1 . .
H H11C 0.6950 0.1993 0.6968 0.034 Uiso d R 1 . .
O O12 0.62280(17) 0.34923(11) 0.68384(12) 0.0220(4) Uani d . 1 . .
N N11 0.3605(2) 0.45541(13) 0.64550(14) 0.0199(4) Uani d . 1 . .
N N12 0.4903(2) 0.21085(13) 0.66186(14) 0.0175(4) Uani d . 1 . .
C C11 0.2323(2) 0.50128(17) 0.63118(17) 0.0213(5) Uani d . 1 . .
H H11A 0.2343 0.5697 0.6337 0.026 Uiso calc R 1 . .
C C12 0.0938(3) 0.45514(17) 0.61247(16) 0.0210(5) Uani d . 1 . .
H H12A 0.0051 0.4912 0.6045 0.025 Uiso calc R 1 . .
C C13 0.0903(2) 0.35705(17) 0.60603(16) 0.0186(5) Uani d . 1 . .
C C14 0.2232(2) 0.30333(16) 0.62197(16) 0.0171(5) Uani d . 1 . .
C C15 0.2303(2) 0.20137(16) 0.61942(16) 0.0179(5) Uani d . 1 . .
H H15A 0.1406 0.1649 0.6033 0.021 Uiso calc R 1 . .
C C16 0.3631(2) 0.15509(16) 0.63963(16) 0.0171(5) Uani d . 1 . .
C C17 0.4990(2) 0.30963(16) 0.66367(16) 0.0174(5) Uani d . 1 . .
C C18 0.3550(2) 0.35808(16) 0.64246(16) 0.0166(5) Uani d . 1 . .
C C19 0.3820(3) 0.04884(15) 0.63766(17) 0.0204(5) Uani d . 1 . .
H H19A 0.2837 0.0179 0.6165 0.031 Uiso calc R 1 . .
H H19B 0.4390 0.0263 0.7068 0.031 Uiso calc R 1 . .
H H19C 0.4358 0.0323 0.5884 0.031 Uiso calc R 1 . .
Cl Cl21 1.58399(6) 0.29188(4) 0.92532(4) 0.02425(17) Uani d . 1 . .
O O21 0.87294(17) 0.40291(12) 0.82957(13) 0.0275(4) Uani d . 1 . .
H H21C 0.8044 0.3616 0.8176 0.041 Uiso d R 1 . .
O O22 0.88743(17) 0.21429(11) 0.81342(12) 0.0228(4) Uani d . 1 . .
N N21 1.1594(2) 0.11748(14) 0.85899(14) 0.0202(4) Uani d . 1 . .
N N22 1.0090(2) 0.35700(13) 0.84478(14) 0.0187(4) Uani d . 1 . .
C C21 1.2917(3) 0.07633(17) 0.87918(17) 0.0213(5) Uani d . 1 . .
H H21A 1.2960 0.0079 0.8789 0.026 Uiso calc R 1 . .
C C22 1.4260(3) 0.12739(17) 0.90091(17) 0.0221(5) Uani d . 1 . .
H H22A 1.5186 0.0944 0.9153 0.026 Uiso calc R 1 . .
C C23 1.4211(2) 0.22576(17) 0.90105(16) 0.0188(5) Uani d . 1 . .
C C24 1.2824(2) 0.27445(16) 0.88048(16) 0.0163(5) Uani d . 1 . .
C C25 1.2672(2) 0.37650(16) 0.88112(16) 0.0175(5) Uani d . 1 . .
H H25A 1.3531 0.4161 0.8929 0.021 Uiso calc R 1 . .
C C26 1.1319(3) 0.41747(16) 0.86517(17) 0.0180(5) Uani d . 1 . .
C C27 1.0071(2) 0.25806(16) 0.83737(17) 0.0184(5) Uani d . 1 . .
C C28 1.1554(2) 0.21492(16) 0.86006(16) 0.0167(5) Uani d . 1 . .
C C29 1.1054(3) 0.52295(16) 0.86981(18) 0.0225(5) Uani d . 1 . .
H H29A 1.2003 0.5575 0.8825 0.034 Uiso calc R 1 . .
H H29B 1.0629 0.5364 0.9260 0.034 Uiso calc R 1 . .
H H29C 1.0357 0.5443 0.8039 0.034 Uiso calc R 1 . .

loop_
_atom_site_aniso_label
_atom_site_aniso_U_11
_atom_site_aniso_U_22
_atom_site_aniso_U_33
_atom_site_aniso_U_12
_atom_site_aniso_U_13
_atom_site_aniso_U_23
Cl11 0.0151(3) 0.0280(3) 0.0313(3) -0.0015(2) 0.0058(2) 0.0012(2)
O11 0.0132(8) 0.0163(8) 0.0371(9) 0.0040(6) 0.0046(7) 0.0022(7)
O12 0.0165(8) 0.0176(8) 0.0311(9) -0.0031(7) 0.0061(7) 0.0023(7)
N11 0.0227(10) 0.0143(9) 0.0217(10) 0.0003(8) 0.0052(8) 0.0002(8)
N12 0.0155(10) 0.0133(9) 0.0238(10) 0.0022(7) 0.0059(8) 0.0011(8)
C11 0.0249(12) 0.0154(11) 0.0222(11) 0.0031(10) 0.0050(9) -0.0002(9)
C12 0.0209(12) 0.0219(12) 0.0201(11) 0.0072(10) 0.0059(9) -0.0002(9)
C13 0.0173(11) 0.0207(12) 0.0172(11) 0.0007(9) 0.0041(9) 0.0005(9)
C14 0.0190(12) 0.0173(11) 0.0163(11) 0.0008(9) 0.0070(9) 0.0007(9)
C15 0.0171(11) 0.0174(11) 0.0189(11) -0.0040(9) 0.0050(9) -0.0010(9)
C16 0.0199(11) 0.0154(11) 0.0156(10) -0.0022(9) 0.0048(9) 0.0007(9)
C17 0.0188(11) 0.0163(11) 0.0177(11) 0.0012(9) 0.0062(9) 0.0019(9)
C18 0.0189(12) 0.0139(11) 0.0167(11) 0.0002(9) 0.0051(9) 0.0001(9)
C19 0.0230(11) 0.0133(11) 0.0223(11) -0.0006(9) 0.0033(9) -0.0001(9)
Cl21 0.0159(3) 0.0256(3) 0.0303(3) -0.0007(2) 0.0057(2) 0.0016(2)
O21 0.0126(8) 0.0200(8) 0.0473(11) 0.0039(7) 0.0053(7) -0.0038(8)
O22 0.0171(8) 0.0211(8) 0.0297(9) -0.0029(7) 0.0063(7) 0.0010(7)
N21 0.0248(10) 0.0143(9) 0.0217(10) 0.0000(8) 0.0074(8) -0.0010(8)
N22 0.0150(9) 0.0149(10) 0.0255(10) 0.0037(8) 0.0051(8) -0.0004(8)
C21 0.0255(12) 0.0147(11) 0.0234(12) 0.0033(10) 0.0069(10) -0.0004(9)
C22 0.0231(12) 0.0199(12) 0.0244(12) 0.0065(10) 0.0089(10) 0.0018(10)
C23 0.0172(11) 0.0221(12) 0.0167(11) 0.0000(9) 0.0045(9) 0.0000(9)
C24 0.0188(12) 0.0163(11) 0.0138(11) 0.0012(9) 0.0050(9) 0.0009(9)
C25 0.0184(11) 0.0164(11) 0.0174(11) -0.0018(9) 0.0047(9) -0.0005(9)
C26 0.0204(11) 0.0149(11) 0.0191(11) -0.0014(9) 0.0065(9) 0.0012(9)
C27 0.0191(12) 0.0170(11) 0.0190(11) 0.0000(9) 0.0057(9) 0.0017(9)
C28 0.0182(12) 0.0161(11) 0.0166(11) -0.0014(9) 0.0061(9) -0.0010(9)
C29 0.0236(12) 0.0155(12) 0.0268(12) 0.0013(10) 0.0053(10) 0.0001(10)

loop_
_atom_type_symbol
_atom_type_description
_atom_type_scat_dispersion_real
_atom_type_scat_dispersion_imag
_atom_type_scat_source
C C 0.0181 0.0091 'International Tables Vol C Tables 4.2.6.8 and 6.1.1.4'
H H 0.0000 0.0000 'International Tables Vol C Tables 4.2.6.8 and 6.1.1.4'
N N 0.0311 0.0180 'International Tables Vol C Tables 4.2.6.8 and 6.1.1.4'
O O 0.0492 0.0322 'International Tables Vol C Tables 4.2.6.8 and 6.1.1.4'
Cl Cl 0.3639 0.7018 'International Tables Vol C Tables 4.2.6.8 and 6.1.1.4'

loop_
_geom_angle_atom_site_label_1
_geom_angle_atom_site_label_2
_geom_angle_atom_site_label_3
_geom_angle_site_symmetry_1
_geom_angle_site_symmetry_3
_geom_angle
_geom_angle_publ_flag
N12 O11 H11C . . 109.5 ?
C11 N11 C18 . . 116.9(2) ?
C17 N12 C16 . . 127.42(19) ?
C17 N12 O11 . . 117.17(18) ?
C16 N12 O11 . . 115.41(17) ?
N11 C11 C12 . . 124.1(2) ?
N11 C11 H11A . . 118.0 ?
C12 C11 H11A . . 118.0 ?
C13 C12 C11 . . 118.1(2) ?
C13 C12 H12A . . 121.0 ?
C11 C12 H12A . . 121.0 ?
C12 C13 C14 . . 120.9(2) ?
C12 C13 Cl11 . . 119.42(18) ?
C14 C13 Cl11 . . 119.71(18) ?
C18 C14 C13 . . 115.4(2) ?
C18 C14 C15 . . 119.9(2) ?
C13 C14 C15 . . 124.6(2) ?
C16 C15 C14 . . 121.0(2) ?
C16 C15 H15A . . 119.5 ?
C14 C15 H15A . . 119.5 ?
C15 C16 N12 . . 117.5(2) ?
C15 C16 C19 . . 125.0(2) ?
N12 C16 C19 . . 117.43(19) ?
O12 C17 N12 . . 119.6(2) ?
O12 C17 C18 . . 126.2(2) ?
N12 C17 C18 . . 114.20(19) ?
N11 C18 C14 . . 124.6(2) ?
N11 C18 C17 . . 115.49(19) ?
C14 C18 C17 . . 119.9(2) ?
C16 C19 H19A . . 109.5 ?
C16 C19 H19B . . 109.5 ?
H19A C19 H19B . . 109.5 ?
C16 C19 H19C . . 109.5 ?
H19A C19 H19C . . 109.5 ?
H19B C19 H19C . . 109.5 ?
N22 O21 H21C . . 109.5 ?
C21 N21 C28 . . 117.2(2) ?
C27 N22 C26 . . 127.62(19) ?
C27 N22 O21 . . 117.13(18) ?
C26 N22 O21 . . 115.25(17) ?
N21 C21 C22 . . 123.9(2) ?
N21 C21 H21A . . 118.0 ?
C22 C21 H21A . . 118.0 ?
C23 C22 C21 . . 118.5(2) ?
C23 C22 H22A . . 120.7 ?
C21 C22 H22A . . 120.7 ?
C22 C23 C24 . . 120.4(2) ?
C22 C23 Cl21 . . 120.15(18) ?
C24 C23 Cl21 . . 119.49(18) ?
C28 C24 C23 . . 115.6(2) ?
C28 C24 C25 . . 120.3(2) ?
C23 C24 C25 . . 124.1(2) ?
C26 C25 C24 . . 120.7(2) ?
C26 C25 H25A . . 119.7 ?
C24 C25 H25A . . 119.7 ?
C25 C26 N22 . . 117.7(2) ?
C25 C26 C29 . . 124.7(2) ?
N22 C26 C29 . . 117.6(2) ?
O22 C27 N22 . . 120.1(2) ?
O22 C27 C28 . . 126.1(2) ?
N22 C27 C28 . . 113.74(19) ?
N21 C28 C24 . . 124.4(2) ?
N21 C28 C27 . . 115.7(2) ?
C24 C28 C27 . . 119.9(2) ?
C26 C29 H29A . . 109.5 ?
C26 C29 H29B . . 109.5 ?
H29A C29 H29B . . 109.5 ?
C26 C29 H29C . . 109.5 ?
H29A C29 H29C . . 109.5 ?
H29B C29 H29C . . 109.5 ?

loop_
_geom_bond_atom_site_label_1
_geom_bond_atom_site_label_2
_geom_bond_site_symmetry_2
_geom_bond_distance
_geom_bond_publ_flag
Cl11 C13 . 1.733(2) ?
O11 N12 . 1.384(2) ?
O11 H11C . 0.8400 ?
O12 C17 . 1.240(3) ?
N11 C11 . 1.323(3) ?
N11 C18 . 1.352(3) ?
N12 C17 . 1.373(3) ?
N12 C16 . 1.378(3) ?
C11 C12 . 1.403(3) ?
C11 H11A . 0.9500 ?
C12 C13 . 1.364(3) ?
C12 H12A . 0.9500 ?
C13 C14 . 1.414(3) ?
C14 C18 . 1.407(3) ?
C14 C15 . 1.418(3) ?
C15 C16 . 1.356(3) ?
C15 H15A . 0.9500 ?
C16 C19 . 1.486(3) ?
C17 C18 . 1.459(3) ?
C19 H19A . 0.9800 ?
C19 H19B . 0.9800 ?
C19 H19C . 0.9800 ?
Cl21 C23 . 1.729(2) ?
O21 N22 . 1.387(2) ?
O21 H21C . 0.8405 ?
O22 C27 . 1.232(3) ?
N21 C21 . 1.320(3) ?
N21 C28 . 1.353(3) ?
N22 C27 . 1.377(3) ?
N22 C26 . 1.386(3) ?
C21 C22 . 1.399(3) ?
C21 H21A . 0.9500 ?
C22 C23 . 1.366(3) ?
C22 H22A . 0.9500 ?
C23 C24 . 1.419(3) ?
C24 C28 . 1.408(3) ?
C24 C25 . 1.424(3) ?
C25 C26 . 1.349(3) ?
C25 H25A . 0.9500 ?
C26 C29 . 1.489(3) ?
C27 C28 . 1.462(3) ?
C29 H29A . 0.9800 ?
C29 H29B . 0.9800 ?
C29 H29C . 0.9800 ?

loop_
_geom_hbond_atom_site_label_D
_geom_hbond_atom_site_label_H
_geom_hbond_atom_site_label_A
_geom_hbond_site_symmetry_A
_geom_hbond_distance_DH
_geom_hbond_distance_HA
_geom_hbond_distance_DA
_geom_hbond_angle_DHA
O11 H11C O22 . 0.84 2.02 2.675(2) 134
O21 H21C O12 . 0.84 2.09 2.677(2) 127
